data_4074009
loop_
_publ_author_name
'Schmid, Wolfgang F.'
'John, Roland O.'
'Arion, Vladimir B.'
'Jakupec, Michael A.'
'Keppler, Bernhard K.'

_publ_section_title
;
 Highly Antiproliferative Ruthenium(II) and Osmium(II) Arene Complexes
 with Paullone-Derived Ligands
;
_journal_issue 26
_journal_name_full Organometallics
_journal_page_first 6643
_journal_paper_doi 10.1021/om700813c
_journal_volume 26
_journal_year 2007
_chemical_formula_sum 'C24 H22 Br N5 O5'
_chemical_formula_weight 540.38
_chemical_name_systematic
; 
N-(9-bromo-7,12-dihydroindolo[3,2-d][1]benzazepin-6(5H)-yliden-N'-
2-hydroxybenzylidene)azinium nitrate methanol solvate
;
_space_group_IT_number 2
_symmetry_cell_setting triclinic
_symmetry_space_group_name_Hall '-P 1'
_symmetry_space_group_name_H-M 'P -1'
_atom_sites_solution_hydrogens geom
_atom_sites_solution_primary direct
_atom_sites_solution_secondary difmap
_audit_creation_method SHELXL-97
_cell_angle_alpha 71.806(6)
_cell_angle_beta 76.420(6)
_cell_angle_gamma 88.703(6)
_cell_formula_units_Z 2
_cell_length_a 9.0821(8)
_cell_length_b 10.9265(9)
_cell_length_c 12.4005(12)
_cell_measurement_temperature 100(2)
_cell_volume 1134.65(18)
_computing_structure_refinement 'SHELXL-97 (Sheldrick, 1997)'
_computing_structure_solution 'SHELXS-97 (Sheldrick, 1990)'
_diffrn_ambient_temperature 100(2)
_diffrn_measured_fraction_theta_full 0.994
_diffrn_measured_fraction_theta_max 0.994
_diffrn_radiation_monochromator graphite
_diffrn_radiation_source 'fine-focus sealed tube'
_diffrn_radiation_type MoK\a
_diffrn_radiation_wavelength 0.71073
_diffrn_reflns_av_R_equivalents 0.0345
_diffrn_reflns_av_sigmaI/netI 0.0342
_diffrn_reflns_limit_h_max 12
_diffrn_reflns_limit_h_min -12
_diffrn_reflns_limit_k_max 15
_diffrn_reflns_limit_k_min -15
_diffrn_reflns_limit_l_max 17
_diffrn_reflns_limit_l_min -17
_diffrn_reflns_number 25087
_diffrn_reflns_theta_full 30.11
_diffrn_reflns_theta_max 30.11
_diffrn_reflns_theta_min 2.31
_exptl_absorpt_coefficient_mu 1.860
_exptl_absorpt_correction_T_max 0.8808
_exptl_absorpt_correction_T_min 0.7074
_exptl_absorpt_correction_type multi-scan
_exptl_absorpt_process_details SADABS
_exptl_crystal_colour gray
_exptl_crystal_density_diffrn 1.582
_exptl_crystal_density_method 'not measured'
_exptl_crystal_description block
_exptl_crystal_F_000 552
_exptl_crystal_size_max 0.20
_exptl_crystal_size_mid 0.12
_exptl_crystal_size_min 0.07
_refine_diff_density_max 0.514
_refine_diff_density_min -0.358
_refine_diff_density_rms 0.068
_refine_ls_extinction_method none
_refine_ls_goodness_of_fit_ref 1.015
_refine_ls_hydrogen_treatment mixed
_refine_ls_matrix_type full
_refine_ls_number_parameters 330
_refine_ls_number_reflns 6650
_refine_ls_number_restraints 0
_refine_ls_restrained_S_all 1.015
_refine_ls_R_factor_all 0.0448
_refine_ls_R_factor_gt 0.0320
_refine_ls_shift/su_max 0.001
_refine_ls_shift/su_mean 0.000
_refine_ls_structure_factor_coef Fsqd
_refine_ls_weighting_details 'calc w=1/[\s^2^(Fo^2^)+(0.0422P)^2^+0.3152P] where P=(Fo^2^+2Fc^2^)/3'
_refine_ls_weighting_scheme calc
_refine_ls_wR_factor_gt 0.0757
_refine_ls_wR_factor_ref 0.0803
_reflns_number_gt 5489
_reflns_number_total 6650
_reflns_threshold_expression >2sigma(I)
_cod_data_source_file om700813c-file001.cif
_cod_data_source_block wosc279(HL1.HNO3.CH3OH)
_cod_original_sg_symbol_H-M P-1
_cod_database_code 4074009

loop_
_symmetry_equiv_pos_as_xyz
'x, y, z'
'-x, -y, -z'

loop_
_atom_site_label
_atom_site_type_symbol
_atom_site_fract_x
_atom_site_fract_y
_atom_site_fract_z
_atom_site_U_iso_or_equiv
_atom_site_adp_type
_atom_site_occupancy
_atom_site_symmetry_multiplicity
_atom_site_calc_flag
_atom_site_refinement_flags
Br1 Br 0.57370(2) 0.731519(16) 0.391449(17) 0.02527(6) Uani 1 1 d .
O1 O 0.52058(14) -0.20612(12) 0.80906(11) 0.0228(3) Uani 1 1 d .
H100 H 0.583(3) -0.143(3) 0.801(2) 0.054(8) Uiso 1 1 d .
O5 O 0.44462(14) 0.64993(12) 0.15068(12) 0.0245(3) Uani 1 1 d .
H5 H 0.5309 0.6717 0.1052 0.037 Uiso 1 1 calc R
N1 N 1.00500(15) 0.31403(13) 0.35919(12) 0.0156(3) Uani 1 1 d .
H1 H 1.0583 0.2898 0.3010 0.019 Uiso 1 1 calc R
N2 N 0.90128(14) 0.05897(13) 0.70983(12) 0.0142(3) Uani 1 1 d .
H200 H 0.867(2) -0.013(2) 0.7492(18) 0.021(5) Uiso 1 1 d .
N3 N 0.67990(15) 0.14611(12) 0.77980(12) 0.0138(2) Uani 1 1 d .
H300 H 0.638(2) 0.209(2) 0.7970(18) 0.023(5) Uiso 1 1 d .
N4 N 0.59753(14) 0.02953(12) 0.81264(11) 0.0144(2) Uani 1 1 d .
C1 C 0.71061(18) 0.59998(15) 0.37649(15) 0.0183(3) Uani 1 1 d .
C2 C 0.76905(19) 0.58902(16) 0.26448(15) 0.0197(3) Uani 1 1 d .
H2 H 0.7395 0.6462 0.1988 0.024 Uiso 1 1 calc R
C3 C 0.86919(18) 0.49528(15) 0.24990(14) 0.0179(3) Uani 1 1 d .
H3 H 0.9096 0.4865 0.1749 0.021 Uiso 1 1 calc R
C4 C 0.90908(17) 0.41381(15) 0.34903(14) 0.0149(3) Uani 1 1 d .
C5 C 1.00394(17) 0.25822(14) 0.47554(13) 0.0138(3) Uani 1 1 d .
C6 C 1.09117(17) 0.14804(14) 0.51834(14) 0.0140(3) Uani 1 1 d .
C7 C 1.22553(18) 0.12568(16) 0.44543(14) 0.0172(3) Uani 1 1 d .
H7 H 1.2590 0.1840 0.3684 0.021 Uiso 1 1 calc R
C8 C 1.31028(18) 0.02117(16) 0.48271(15) 0.0194(3) Uani 1 1 d .
H8 H 1.3989 0.0068 0.4307 0.023 Uiso 1 1 calc R
C9 C 1.26598(18) -0.06317(16) 0.59642(16) 0.0201(3) Uani 1 1 d .
H9 H 1.3253 -0.1341 0.6227 0.024 Uiso 1 1 calc R
C10 C 1.13467(17) -0.04304(15) 0.67100(15) 0.0170(3) Uani 1 1 d .
H10 H 1.1051 -0.0997 0.7490 0.020 Uiso 1 1 calc R
C11 C 1.04559(17) 0.05962(14) 0.63252(14) 0.0142(3) Uani 1 1 d .
C12 C 0.82415(17) 0.15899(14) 0.72268(13) 0.0130(3) Uani 1 1 d .
C13 C 0.46080(17) 0.02919(15) 0.87302(13) 0.0150(3) Uani 1 1 d .
H13 H 0.4295 0.1037 0.8944 0.018 Uiso 1 1 calc R
C14 C 0.35307(17) -0.08023(15) 0.90954(14) 0.0156(3) Uani 1 1 d .
C15 C 0.20870(18) -0.07305(16) 0.97933(14) 0.0193(3) Uani 1 1 d .
H15 H 0.1855 0.0019 1.0019 0.023 Uiso 1 1 calc R
C16 C 0.10005(19) -0.17346(17) 1.01553(15) 0.0227(3) Uani 1 1 d .
H16 H 0.0033 -0.1681 1.0634 0.027 Uiso 1 1 calc R
C17 C 0.1340(2) -0.28223(17) 0.98113(16) 0.0236(4) Uani 1 1 d .
H17 H 0.0595 -0.3513 1.0057 0.028 Uiso 1 1 calc R
C18 C 0.2743(2) -0.29168(16) 0.91176(16) 0.0225(3) Uani 1 1 d .
H18 H 0.2952 -0.3664 0.8883 0.027 Uiso 1 1 calc R
C19 C 0.38513(18) -0.19144(15) 0.87619(14) 0.0174(3) Uani 1 1 d .
C20 C 0.89559(17) 0.29255(14) 0.66921(13) 0.0139(3) Uani 1 1 d .
H20A H 0.9957 0.2963 0.6872 0.017 Uiso 1 1 calc R
H20B H 0.8303 0.3540 0.6996 0.017 Uiso 1 1 calc R
C21 C 0.91305(16) 0.32494(14) 0.54021(13) 0.0130(3) Uani 1 1 d .
C22 C 0.84917(17) 0.42421(14) 0.46176(13) 0.0137(3) Uani 1 1 d .
C23 C 0.74792(17) 0.52019(14) 0.47554(14) 0.0156(3) Uani 1 1 d .
H23 H 0.7068 0.5297 0.5501 0.019 Uiso 1 1 calc R
C24 C 0.4169(2) 0.51442(18) 0.18113(19) 0.0304(4) Uani 1 1 d .
H24A H 0.4775 0.4696 0.2359 0.046 Uiso 1 1 calc R
H24B H 0.4450 0.4884 0.1105 0.046 Uiso 1 1 calc R
H24C H 0.3089 0.4919 0.2180 0.046 Uiso 1 1 calc R
O2 O 0.84308(13) -0.21046(11) 0.82010(10) 0.0188(2) Uani 1 1 d .
O3 O 0.71154(15) -0.22628(12) 0.99406(11) 0.0259(3) Uani 1 1 d .
O4 O 0.80287(16) -0.39666(11) 0.95472(12) 0.0274(3) Uani 1 1 d .
N5 N 0.78525(15) -0.27978(13) 0.92419(12) 0.0159(3) Uani 1 1 d .

loop_
_atom_site_aniso_label
_atom_site_aniso_U_11
_atom_site_aniso_U_22
_atom_site_aniso_U_33
_atom_site_aniso_U_23
_atom_site_aniso_U_13
_atom_site_aniso_U_12
Br1 0.02775(10) 0.01904(9) 0.03281(11) -0.00788(7) -0.01559(8) 0.00837(6)
O1 0.0177(6) 0.0195(6) 0.0301(7) -0.0110(5) 0.0005(5) -0.0010(5)
O5 0.0219(6) 0.0207(6) 0.0304(7) -0.0126(5) 0.0010(5) 0.0019(5)
N1 0.0166(6) 0.0173(6) 0.0116(6) -0.0044(5) -0.0010(5) 0.0003(5)
N2 0.0127(6) 0.0120(6) 0.0142(6) -0.0016(5) 0.0001(5) -0.0003(5)
N3 0.0141(6) 0.0118(6) 0.0141(6) -0.0039(5) -0.0010(5) 0.0004(5)
N4 0.0137(6) 0.0131(6) 0.0145(6) -0.0026(5) -0.0020(5) -0.0013(5)
C1 0.0159(7) 0.0143(7) 0.0252(9) -0.0044(6) -0.0083(6) -0.0003(6)
C2 0.0216(8) 0.0174(7) 0.0191(8) 0.0001(6) -0.0105(6) -0.0024(6)
C3 0.0195(8) 0.0186(7) 0.0138(7) -0.0028(6) -0.0032(6) -0.0046(6)
C4 0.0145(7) 0.0136(7) 0.0152(7) -0.0033(6) -0.0021(6) -0.0026(5)
C5 0.0127(7) 0.0134(7) 0.0132(7) -0.0021(5) -0.0017(6) -0.0022(5)
C6 0.0128(7) 0.0149(7) 0.0150(7) -0.0062(6) -0.0027(6) 0.0001(5)
C7 0.0151(7) 0.0218(8) 0.0140(7) -0.0059(6) -0.0016(6) 0.0002(6)
C8 0.0129(7) 0.0244(8) 0.0214(8) -0.0101(7) -0.0013(6) 0.0025(6)
C9 0.0145(7) 0.0198(8) 0.0257(9) -0.0071(7) -0.0042(6) 0.0034(6)
C10 0.0142(7) 0.0156(7) 0.0186(8) -0.0025(6) -0.0028(6) 0.0005(6)
C11 0.0115(6) 0.0145(7) 0.0162(7) -0.0052(6) -0.0022(6) -0.0004(5)
C12 0.0145(7) 0.0142(7) 0.0099(7) -0.0024(5) -0.0039(5) 0.0002(5)
C13 0.0161(7) 0.0147(7) 0.0138(7) -0.0044(6) -0.0031(6) 0.0016(6)
C14 0.0140(7) 0.0165(7) 0.0139(7) -0.0017(6) -0.0028(6) -0.0007(6)
C15 0.0171(7) 0.0225(8) 0.0164(8) -0.0051(6) -0.0018(6) 0.0012(6)
C16 0.0146(7) 0.0294(9) 0.0187(8) -0.0031(7) 0.0003(6) -0.0022(6)
C17 0.0199(8) 0.0220(8) 0.0237(9) 0.0012(7) -0.0062(7) -0.0072(6)
C18 0.0224(8) 0.0171(8) 0.0276(9) -0.0054(7) -0.0070(7) -0.0023(6)
C19 0.0157(7) 0.0172(7) 0.0176(8) -0.0034(6) -0.0035(6) 0.0007(6)
C20 0.0149(7) 0.0127(7) 0.0131(7) -0.0038(5) -0.0020(6) -0.0010(5)
C21 0.0125(6) 0.0126(6) 0.0123(7) -0.0023(5) -0.0017(5) -0.0018(5)
C22 0.0133(7) 0.0127(7) 0.0139(7) -0.0028(5) -0.0028(6) -0.0031(5)
C23 0.0153(7) 0.0141(7) 0.0169(7) -0.0038(6) -0.0041(6) -0.0009(5)
C24 0.0300(10) 0.0239(9) 0.0386(11) -0.0176(8) 0.0000(8) 0.0003(7)
O2 0.0200(6) 0.0163(5) 0.0145(6) -0.0022(4) 0.0031(4) -0.0001(4)
O3 0.0302(7) 0.0285(7) 0.0170(6) -0.0102(5) 0.0021(5) 0.0042(5)
O4 0.0372(7) 0.0124(5) 0.0300(7) -0.0020(5) -0.0092(6) 0.0001(5)
N5 0.0147(6) 0.0157(6) 0.0161(6) -0.0035(5) -0.0035(5) -0.0009(5)

loop_
_atom_type_symbol
_atom_type_description
_atom_type_scat_dispersion_real
_atom_type_scat_dispersion_imag
_atom_type_scat_source
C C 0.0033 0.0016 'International Tables Vol C Tables 4.2.6.8 and 6.1.1.4'
H H 0.0000 0.0000 'International Tables Vol C Tables 4.2.6.8 and 6.1.1.4'
N N 0.0061 0.0033 'International Tables Vol C Tables 4.2.6.8 and 6.1.1.4'
O O 0.0106 0.0060 'International Tables Vol C Tables 4.2.6.8 and 6.1.1.4'
Br Br -0.2901 2.4595 'International Tables Vol C Tables 4.2.6.8 and 6.1.1.4'

loop_
_geom_angle_atom_site_label_1
_geom_angle_atom_site_label_2
_geom_angle_atom_site_label_3
_geom_angle
C4 N1 C5 108.69(13)
C12 N2 C11 127.72(13)
C12 N3 N4 120.78(13)
C13 N4 N3 113.93(13)
C23 C1 C2 123.10(15)
C23 C1 Br1 118.58(13)
C2 C1 Br1 118.32(12)
C3 C2 C1 120.08(15)
C2 C3 C4 117.75(15)
N1 C4 C3 129.68(15)
N1 C4 C22 108.22(13)
C3 C4 C22 122.10(15)
C21 C5 N1 109.33(13)
C21 C5 C6 127.15(14)
N1 C5 C6 123.49(14)
C7 C6 C11 117.45(14)
C7 C6 C5 120.18(14)
C11 C6 C5 122.36(14)
C8 C7 C6 121.75(15)
C7 C8 C9 120.09(15)
C10 C9 C8 119.56(15)
C9 C10 C11 120.61(15)
C10 C11 C6 120.47(14)
C10 C11 N2 115.66(13)
C6 C11 N2 123.47(14)
N2 C12 N3 121.75(14)
N2 C12 C20 120.86(14)
N3 C12 C20 117.35(13)
N4 C13 C14 122.64(14)
C19 C14 C15 118.74(14)
C19 C14 C13 122.99(14)
C15 C14 C13 118.25(14)
C16 C15 C14 121.03(16)
C15 C16 C17 119.25(16)
C18 C17 C16 121.09(15)
C17 C18 C19 119.96(16)
O1 C19 C18 117.48(15)
O1 C19 C14 122.60(14)
C18 C19 C14 119.92(15)
C12 C20 C21 106.11(12)
C5 C21 C22 107.50(13)
C5 C21 C20 122.24(13)
C22 C21 C20 130.24(13)
C23 C22 C4 119.68(14)
C23 C22 C21 134.13(15)
C4 C22 C21 106.19(13)
C1 C23 C22 117.28(15)
O4 N5 O3 121.59(14)
O4 N5 O2 120.08(14)
O3 N5 O2 118.34(13)

loop_
_geom_bond_atom_site_label_1
_geom_bond_atom_site_label_2
_geom_bond_distance
Br1 C1 1.9035(16)
O1 C19 1.351(2)
O5 C24 1.422(2)
N1 C4 1.373(2)
N1 C5 1.378(2)
N2 C12 1.3161(19)
N2 C11 1.4294(19)
N3 C12 1.322(2)
N3 N4 1.3872(18)
N4 C13 1.290(2)
C1 C23 1.377(2)
C1 C2 1.407(2)
C2 C3 1.380(2)
C3 C4 1.395(2)
C4 C22 1.415(2)
C5 C21 1.372(2)
C5 C6 1.454(2)
C6 C7 1.404(2)
C6 C11 1.414(2)
C7 C8 1.381(2)
C8 C9 1.392(2)
C9 C10 1.387(2)
C10 C11 1.395(2)
C12 C20 1.492(2)
C13 C14 1.449(2)
C14 C19 1.405(2)
C14 C15 1.407(2)
C15 C16 1.383(2)
C16 C17 1.388(3)
C17 C18 1.382(3)
C18 C19 1.396(2)
C20 C21 1.496(2)
C21 C22 1.427(2)
C22 C23 1.403(2)
O2 N5 1.2667(17)
O3 N5 1.2517(18)
O4 N5 1.2317(17)

loop_
_geom_torsion_atom_site_label_1
_geom_torsion_atom_site_label_2
_geom_torsion_atom_site_label_3
_geom_torsion_atom_site_label_4
_geom_torsion
C12 N3 N4 C13 176.55(14)
C23 C1 C2 C3 -0.2(2)
Br1 C1 C2 C3 179.70(12)
C1 C2 C3 C4 -0.1(2)
C5 N1 C4 C3 -177.59(15)
C5 N1 C4 C22 1.89(17)
C2 C3 C4 N1 -179.94(15)
C2 C3 C4 C22 0.7(2)
C4 N1 C5 C21 -2.65(17)
C4 N1 C5 C6 178.98(14)
C21 C5 C6 C7 -151.11(16)
N1 C5 C6 C7 27.0(2)
C21 C5 C6 C11 29.3(2)
N1 C5 C6 C11 -152.64(15)
C11 C6 C7 C8 0.4(2)
C5 C6 C7 C8 -179.24(15)
C6 C7 C8 C9 -2.1(3)
C7 C8 C9 C10 1.3(3)
C8 C9 C10 C11 1.0(2)
C9 C10 C11 C6 -2.7(2)
C9 C10 C11 N2 170.23(15)
C7 C6 C11 C10 2.0(2)
C5 C6 C11 C10 -178.41(14)
C7 C6 C11 N2 -170.38(14)
C5 C6 C11 N2 9.2(2)
C12 N2 C11 C10 149.97(16)
C12 N2 C11 C6 -37.3(2)
C11 N2 C12 N3 166.58(15)
C11 N2 C12 C20 -11.2(2)
N4 N3 C12 N2 -10.2(2)
N4 N3 C12 C20 167.68(13)
N3 N4 C13 C14 175.99(14)
N4 C13 C14 C19 -4.1(2)
N4 C13 C14 C15 177.38(15)
C19 C14 C15 C16 0.5(2)
C13 C14 C15 C16 178.99(15)
C14 C15 C16 C17 -0.7(3)
C15 C16 C17 C18 0.1(3)
C16 C17 C18 C19 0.7(3)
C17 C18 C19 O1 179.59(16)
C17 C18 C19 C14 -1.0(3)
C15 C14 C19 O1 179.81(15)
C13 C14 C19 O1 1.3(3)
C15 C14 C19 C18 0.4(2)
C13 C14 C19 C18 -178.07(15)
N2 C12 C20 C21 71.31(17)
N3 C12 C20 C21 -106.60(15)
N1 C5 C21 C22 2.33(17)
C6 C5 C21 C22 -179.38(14)
N1 C5 C21 C20 -176.41(13)
C6 C5 C21 C20 1.9(2)
C12 C20 C21 C5 -63.27(18)
C12 C20 C21 C22 118.30(16)
N1 C4 C22 C23 179.55(13)
C3 C4 C22 C23 -0.9(2)
N1 C4 C22 C21 -0.46(16)
C3 C4 C22 C21 179.06(14)
C5 C21 C22 C23 178.85(16)
C20 C21 C22 C23 -2.5(3)
C5 C21 C22 C4 -1.14(16)
C20 C21 C22 C4 177.46(15)
C2 C1 C23 C22 0.0(2)
Br1 C1 C23 C22 -179.96(11)
C4 C22 C23 C1 0.6(2)
C21 C22 C23 C1 -179.41(16)
